data_4037290
loop_
_publ_author_name
'Nitti, Andrea'
'Signorile, Marco'
'Boiocchi, Massimo'
'Bianchi, Gabriele'
'Po, Riccardo'
'Pasini, Dario'

_publ_contact_author
;
  Dario Pasini
  Dipartimento di Chimica 
  University of Pavia
  via Taramelli 12, I-27100 Pavia, ITALY
;
_publ_section_title
;
 Conjugated Thiophene-Fused Isatin Dyes through Intramolecular Direct
 Arylation.
;
_journal_issue 22
_journal_name_full 'The Journal of organic chemistry'
_journal_page_first 11035
_journal_page_last 11042
_journal_paper_doi 10.1021/acs.joc.6b01922
_journal_volume 81
_journal_year 2016
_chemical_formula_moiety 'C15 H12 Br2 N2 O2 S'
_chemical_formula_sum 'C15 H12 Br2 N2 O2 S'
_chemical_formula_weight 444.13
_space_group_crystal_system monoclinic
_space_group_IT_number 14
_space_group_name_Hall '-P 2ybc'
_space_group_name_H-M_alt 'P 1 21/c 1'
_atom_sites_solution_hydrogens geom
_atom_sites_solution_primary direct
_atom_sites_solution_secondary difmap
_audit_creation_method SHELXL-2014/7
_cell_angle_alpha 90
_cell_angle_beta 96.99(2)
_cell_angle_gamma 90
_cell_formula_units_Z 8
_cell_length_a 23.534(4)
_cell_length_b 8.2908(12)
_cell_length_c 16.250(6)
_cell_measurement_reflns_used 25
_cell_measurement_temperature 293(2)
_cell_measurement_theta_max 12
_cell_measurement_theta_min 6
_cell_volume 3147.1(14)
_computing_cell_refinement 'CAD4 Express (Enraf Nonius, 1994)'
_computing_data_collection 'CAD4 Express (Enraf Nonius, 1994)'
_computing_data_reduction 'PROFIT (Streltsov & Zavodnik, 1989)'
_computing_molecular_graphics 'MERCURY (Macrae et al.2008)'
_computing_publication_material 'WinGX publication routines (Farrugia, 1999)'
_computing_structure_refinement 'SHELXL-2014/7 (Sheldrick, 2008)'
_computing_structure_solution 'SIR-97 (Altomare et al., 1999)'
_diffrn_ambient_temperature 293(2)
_diffrn_measured_fraction_theta_full 0.999
_diffrn_measured_fraction_theta_max 0.999
_diffrn_measurement_device_type 'Enraf-Nonius CAD4'
_diffrn_measurement_method 'profiled omega scans'
_diffrn_radiation_type MoK\a
_diffrn_radiation_wavelength 0.71073
_diffrn_reflns_av_R_equivalents 0.1197
_diffrn_reflns_av_unetI/netI 0.0901
_diffrn_reflns_Laue_measured_fraction_full 0.999
_diffrn_reflns_Laue_measured_fraction_max 0.999
_diffrn_reflns_limit_h_max 27
_diffrn_reflns_limit_h_min 0
_diffrn_reflns_limit_k_max 0
_diffrn_reflns_limit_k_min -9
_diffrn_reflns_limit_l_max 19
_diffrn_reflns_limit_l_min -19
_diffrn_reflns_number 6121
_diffrn_reflns_point_group_measured_fraction_full 0.999
_diffrn_reflns_point_group_measured_fraction_max 0.999
_diffrn_reflns_theta_full 24.999
_diffrn_reflns_theta_max 24.999
_diffrn_reflns_theta_min 1.744
_diffrn_source 'sealed X-ray tube'
_diffrn_standards_decay_% 0
_diffrn_standards_interval_time 300
_diffrn_standards_number 3
_exptl_absorpt_coefficient_mu 5.292
_exptl_absorpt_correction_T_max 0.708
_exptl_absorpt_correction_T_min 0.288
_exptl_absorpt_correction_type psi-scan
_exptl_absorpt_process_details
;
North A.C.T., Phillips D.C. & Mathews F.S. (1968) Acta. Cryst. A24, 351
;
_exptl_crystal_colour ORANGE
_exptl_crystal_density_diffrn 1.875
_exptl_crystal_description 'PLATY PRISM'
_exptl_crystal_F_000 1744
_exptl_crystal_size_max 0.580
_exptl_crystal_size_mid 0.430
_exptl_crystal_size_min 0.070
_refine_diff_density_max 0.697
_refine_diff_density_min -0.666
_refine_diff_density_rms 0.145
_refine_ls_extinction_method none
_refine_ls_goodness_of_fit_ref 1.192
_refine_ls_hydrogen_treatment constr
_refine_ls_matrix_type full
_refine_ls_number_parameters 401
_refine_ls_number_reflns 5532
_refine_ls_number_restraints 0
_refine_ls_restrained_S_all 1.192
_refine_ls_R_factor_all 0.1693
_refine_ls_R_factor_gt 0.1087
_refine_ls_shift/su_max 0.000
_refine_ls_shift/su_mean 0.000
_refine_ls_structure_factor_coef Fsqd
_refine_ls_weighting_details 'w=1/[\s^2^(Fo^2^)+(0.0279P)^2^+48.9035P] where P=(Fo^2^+2Fc^2^)/3'
_refine_ls_weighting_scheme calc
_refine_ls_wR_factor_gt 0.2012
_refine_ls_wR_factor_ref 0.2417
_reflns_Friedel_coverage 0.000
_reflns_number_gt 3540
_reflns_number_total 5532
_reflns_threshold_expression 'I > 2\s(I)'
_cod_data_source_file jo6b01922_si_002.cif
_cod_data_source_block 17
_cod_depositor_comments
;
The following automatic conversions were performed:

data item '_exptl_absorpt_correction_type' value 'PSI-SCAN' was
changed to 'psi-scan' in accordance with the
/home/saulius/struct/COD-crude-data/automatic-downloads/DataCite-retrospective/ACS/depositions/lib/dictionaries/cif_core.dic
dictionary named 'cif_core.dic' version 2.4.2 last updated on
2011-04-26.

Automatic conversion script
Id: cif_fix_values 6909 2019-04-08 15:41:33Z antanas 

2020-04-07
Z value and formula fixed to values more according to usual
chemical conventions.                 miguel
;
_cod_original_formula_sum 'C30 H24 Br4 N4 O4 S2'
_cod_original_formula_weight 888.26
_cod_original_formula_moiety '2(C15 H12 Br2 N2 O2 S)'
_cod_original_formula_units_Z 4
_cod_original_sg_symbol_H-M 'P 21/c'
_cod_database_code 4037290
_shelx_shelxl_version_number 2014/7
_shelx_space_group_comment
;
The symmetry employed for this shelxl refinement is uniquely defined
by the following loop, which should always be used as a source of
symmetry information in preference to the above space-group names.
They are only intended as comments.
;

loop_
_space_group_symop_operation_xyz
'x, y, z'
'-x, y+1/2, -z+1/2'
'-x, -y, -z'
'x, -y-1/2, z-1/2'

loop_
_atom_site_label
_atom_site_type_symbol
_atom_site_fract_x
_atom_site_fract_y
_atom_site_fract_z
_atom_site_U_iso_or_equiv
_atom_site_adp_type
_atom_site_occupancy
_atom_site_site_symmetry_order
_atom_site_calc_flag
_atom_site_refinement_flags_posn
_atom_site_refinement_flags_adp
C1 C -0.0125(6) 0.9144(18) 0.3047(8) 0.046(3) Uani 1 1 d . .
C2 C -0.0661(6) 0.8169(18) 0.3110(8) 0.048(3) Uani 1 1 d . .
C3 C -0.0557(6) 0.7380(15) 0.3932(9) 0.046(3) Uani 1 1 d . .
C4 C -0.0928(6) 0.6405(17) 0.4342(9) 0.049(3) Uani 1 1 d . .
C5 C -0.0737(8) 0.6170(19) 0.5224(9) 0.062(4) Uani 1 1 d . .
H5 H -0.0972 0.5636 0.5554 0.074 Uiso 1 1 calc R U
C6 C -0.0225(7) 0.6715(18) 0.5560(9) 0.057(4) Uani 1 1 d . .
H6 H -0.0110 0.6481 0.6115 0.069 Uiso 1 1 calc R U
C7 C 0.0142(6) 0.7594(16) 0.5143(8) 0.048(4) Uani 1 1 d . .
C8 C -0.0024(6) 0.7967(15) 0.4318(7) 0.040(3) Uani 1 1 d . .
C9 C 0.0794(5) 0.9732(18) 0.3867(9) 0.050(4) Uani 1 1 d . .
H9A H 0.0857 1.0178 0.4422 0.060 Uiso 1 1 calc R U
H9B H 0.0791 1.0619 0.3478 0.060 Uiso 1 1 calc R U
C10 C 0.1280(6) 0.8617(17) 0.3745(8) 0.050(4) Uani 1 1 d . .
C11 C 0.1236(6) 0.7069(18) 0.3375(9) 0.053(4) Uani 1 1 d . .
H11 H 0.0889 0.6583 0.3178 0.063 Uiso 1 1 calc R U
C12 C 0.1743(7) 0.6389(19) 0.3339(9) 0.060(4) Uani 1 1 d . .
H12 H 0.1785 0.5361 0.3126 0.072 Uiso 1 1 calc R U
C13 C 0.1836(7) 0.901(2) 0.3962(10) 0.069(5) Uani 1 1 d . .
C14 C -0.1467(7) 0.5204(18) 0.3136(9) 0.059(4) Uani 1 1 d . .
H14A H -0.1734 0.4327 0.3060 0.088 Uiso 1 1 calc R U
H14B H -0.1098 0.4846 0.3013 0.088 Uiso 1 1 calc R U
H14C H -0.1598 0.6074 0.2772 0.088 Uiso 1 1 calc R U
C15 C -0.1855(8) 0.514(2) 0.4476(11) 0.083(6) Uani 1 1 d . .
H15A H -0.2203 0.4938 0.4117 0.124 Uiso 1 1 calc R U
H15B H -0.1926 0.5923 0.4887 0.124 Uiso 1 1 calc R U
H15C H -0.1723 0.4155 0.4745 0.124 Uiso 1 1 calc R U
Br1 Br 0.08476(8) 0.8302(2) 0.57388(10) 0.0694(5) Uani 1 1 d . .
Br2 Br 0.21079(9) 1.0962(3) 0.44290(18) 0.1117(9) Uani 1 1 d . .
N1 N 0.0237(5) 0.8924(13) 0.3751(7) 0.045(3) Uani 1 1 d . .
N2 N -0.1421(5) 0.5755(16) 0.3990(8) 0.060(3) Uani 1 1 d . .
O1 O -0.0016(4) 0.9923(13) 0.2441(6) 0.060(3) Uani 1 1 d . .
O2 O -0.1075(4) 0.8226(13) 0.2608(6) 0.062(3) Uani 1 1 d . .
S1 S 0.2305(2) 0.7552(7) 0.3715(4) 0.0848(15) Uani 1 1 d . .
C16 C 0.5041(6) 0.0620(19) 0.6993(8) 0.051(4) Uani 1 1 d . .
C17 C 0.5538(6) 0.1517(16) 0.6676(8) 0.045(3) Uani 1 1 d . .
C18 C 0.5283(6) 0.2156(15) 0.5870(8) 0.041(3) Uani 1 1 d . .
C19 C 0.5552(6) 0.3065(17) 0.5262(9) 0.050(4) Uani 1 1 d . .
C20 C 0.5228(6) 0.3167(19) 0.4476(9) 0.056(4) Uani 1 1 d . .
H20 H 0.5386 0.3682 0.4049 0.067 Uiso 1 1 calc R U
C21 C 0.4703(6) 0.2553(18) 0.4322(8) 0.053(4) Uani 1 1 d . .
H21 H 0.4510 0.2644 0.3789 0.064 Uiso 1 1 calc R U
C22 C 0.4427(6) 0.1771(19) 0.4934(9) 0.050(4) Uani 1 1 d . .
C23 C 0.4732(6) 0.1549(17) 0.5700(8) 0.043(3) Uani 1 1 d . .
C24 C 0.4035(6) -0.0163(18) 0.6497(10) 0.056(4) Uani 1 1 d . .
H24A H 0.4113 -0.1014 0.6904 0.068 Uiso 1 1 calc R U
H24B H 0.3887 -0.0662 0.5974 0.068 Uiso 1 1 calc R U
C25 C 0.3584(6) 0.0954(17) 0.6769(8) 0.042(3) Uani 1 1 d . .
C26 C 0.3679(7) 0.2589(18) 0.7037(9) 0.056(4) Uani 1 1 d . .
H26 H 0.4026 0.3133 0.7055 0.067 Uiso 1 1 calc R U
C27 C 0.3194(7) 0.322(2) 0.7261(10) 0.066(4) Uani 1 1 d . .
H27 H 0.3172 0.4265 0.7469 0.079 Uiso 1 1 calc R U
C28 C 0.3039(6) 0.0496(18) 0.6780(10) 0.055(4) Uani 1 1 d . .
C29 C 0.6280(7) 0.442(2) 0.6271(10) 0.069(5) Uani 1 1 d . .
H29A H 0.6466 0.5437 0.6211 0.103 Uiso 1 1 calc R U
H29B H 0.6550 0.3670 0.6547 0.103 Uiso 1 1 calc R U
H29C H 0.5968 0.4564 0.6593 0.103 Uiso 1 1 calc R U
C30 C 0.6357(8) 0.442(2) 0.4773(11) 0.081(6) Uani 1 1 d . .
H30A H 0.6678 0.5060 0.5004 0.121 Uiso 1 1 calc R U
H30B H 0.6099 0.5085 0.4415 0.121 Uiso 1 1 calc R U
H30C H 0.6489 0.3547 0.4460 0.121 Uiso 1 1 calc R U
Br3 Br 0.36577(7) 0.1059(2) 0.46224(10) 0.0677(5) Uani 1 1 d . .
Br4 Br 0.27223(9) -0.1509(3) 0.64431(15) 0.0902(7) Uani 1 1 d . .
N3 N 0.4582(5) 0.0695(13) 0.6394(7) 0.046(3) Uani 1 1 d . .
N4 N 0.6060(5) 0.3784(15) 0.5441(8) 0.058(3) Uani 1 1 d . .
O3 O 0.5052(5) -0.0094(15) 0.7657(6) 0.071(3) Uani 1 1 d . .
O4 O 0.6018(4) 0.1512(14) 0.7059(7) 0.068(3) Uani 1 1 d . .
S2 S 0.2627(2) 0.1955(6) 0.7128(3) 0.0791(14) Uani 1 1 d . .

loop_
_atom_site_aniso_label
_atom_site_aniso_U_11
_atom_site_aniso_U_22
_atom_site_aniso_U_33
_atom_site_aniso_U_23
_atom_site_aniso_U_13
_atom_site_aniso_U_12
C1 0.040(8) 0.060(9) 0.041(7) -0.010(7) 0.011(6) -0.001(7)
C2 0.048(8) 0.054(9) 0.041(7) 0.006(7) 0.001(6) 0.002(7)
C3 0.049(8) 0.029(7) 0.060(9) 0.006(6) 0.006(7) 0.016(6)
C4 0.054(9) 0.041(8) 0.054(8) 0.005(7) 0.021(7) 0.015(7)
C5 0.090(13) 0.050(9) 0.049(9) 0.005(8) 0.027(8) 0.004(9)
C6 0.078(11) 0.047(9) 0.050(9) 0.014(7) 0.019(8) 0.025(8)
C7 0.063(9) 0.037(8) 0.043(8) -0.007(6) 0.006(7) 0.016(7)
C8 0.068(9) 0.029(7) 0.025(6) 0.001(5) 0.013(6) 0.009(6)
C9 0.039(8) 0.053(9) 0.058(9) -0.014(7) 0.004(6) 0.011(7)
C10 0.065(10) 0.038(8) 0.046(8) -0.006(6) 0.003(7) 0.010(7)
C11 0.044(8) 0.057(9) 0.059(9) -0.006(8) 0.015(7) 0.010(7)
C12 0.071(11) 0.050(9) 0.060(10) -0.006(8) 0.014(8) 0.001(8)
C13 0.057(10) 0.077(12) 0.071(11) -0.010(10) 0.006(8) -0.005(9)
C14 0.068(10) 0.041(8) 0.070(10) 0.001(8) 0.023(8) 0.006(8)
C15 0.094(14) 0.070(12) 0.090(14) -0.001(11) 0.037(11) -0.005(11)
Br1 0.0784(12) 0.0733(11) 0.0512(9) -0.0111(8) -0.0142(8) 0.0280(9)
Br2 0.0706(13) 0.0923(16) 0.165(2) -0.0440(16) -0.0152(14) -0.0169(12)
N1 0.049(7) 0.041(6) 0.044(6) 0.003(5) 0.000(5) -0.004(5)
N2 0.057(8) 0.059(8) 0.067(8) 0.003(7) 0.026(7) -0.008(7)
O1 0.058(6) 0.076(8) 0.046(5) 0.011(6) 0.008(5) -0.014(6)
O2 0.053(6) 0.057(7) 0.070(7) 0.006(6) -0.014(5) 0.001(5)
S1 0.056(3) 0.089(4) 0.110(4) -0.002(3) 0.015(3) 0.023(3)
C16 0.060(9) 0.058(9) 0.037(7) 0.006(7) 0.014(7) 0.007(8)
C17 0.058(9) 0.039(7) 0.041(7) -0.008(6) 0.016(6) 0.020(7)
C18 0.054(8) 0.028(6) 0.038(7) -0.005(6) -0.003(6) 0.011(6)
C19 0.061(10) 0.035(8) 0.056(9) 0.002(7) 0.013(7) 0.011(7)
C20 0.053(9) 0.060(10) 0.053(9) 0.003(8) 0.000(7) 0.020(8)
C21 0.059(10) 0.064(10) 0.035(7) -0.004(7) -0.005(7) 0.031(8)
C22 0.042(8) 0.058(9) 0.050(8) -0.008(7) 0.001(6) 0.008(7)
C23 0.050(8) 0.044(8) 0.038(7) -0.008(6) 0.015(6) 0.008(7)
C24 0.069(10) 0.044(9) 0.060(9) 0.005(7) 0.022(8) 0.002(8)
C25 0.042(7) 0.048(8) 0.037(7) 0.002(6) 0.005(6) 0.004(6)
C26 0.049(9) 0.052(9) 0.066(10) 0.003(8) 0.003(7) -0.003(7)
C27 0.062(10) 0.063(10) 0.070(11) -0.008(9) -0.001(8) 0.013(9)
C28 0.048(9) 0.048(9) 0.068(10) -0.003(8) 0.004(7) -0.004(7)
C29 0.057(10) 0.062(11) 0.087(13) 0.002(10) 0.012(9) 0.015(8)
C30 0.103(15) 0.068(12) 0.081(12) 0.012(10) 0.054(11) -0.001(11)
Br3 0.0635(10) 0.0742(12) 0.0616(10) -0.0100(9) -0.0080(8) 0.0000(9)
Br4 0.0794(13) 0.0740(13) 0.1198(17) -0.0186(12) 0.0224(12) -0.0260(11)
N3 0.052(7) 0.040(7) 0.045(6) -0.007(5) 0.005(5) 0.006(6)
N4 0.062(8) 0.045(7) 0.072(9) -0.006(7) 0.025(7) -0.003(6)
O3 0.074(8) 0.090(9) 0.051(7) 0.013(6) 0.013(6) 0.004(7)
O4 0.050(6) 0.081(8) 0.071(7) 0.006(6) -0.008(5) 0.011(6)
S2 0.057(3) 0.085(3) 0.097(4) -0.007(3) 0.016(2) 0.014(2)

loop_
_atom_type_symbol
_atom_type_description
_atom_type_scat_dispersion_real
_atom_type_scat_dispersion_imag
_atom_type_scat_source
C C 0.0033 0.0016 'International Tables Vol C Tables 4.2.6.8 and 6.1.1.4'
H H 0.0000 0.0000 'International Tables Vol C Tables 4.2.6.8 and 6.1.1.4'
Br Br -0.2901 2.4595 'International Tables Vol C Tables 4.2.6.8 and 6.1.1.4'
N N 0.0061 0.0033 'International Tables Vol C Tables 4.2.6.8 and 6.1.1.4'
O O 0.0106 0.0060 'International Tables Vol C Tables 4.2.6.8 and 6.1.1.4'
S S 0.1246 0.1234 'International Tables Vol C Tables 4.2.6.8 and 6.1.1.4'

loop_
_geom_angle_atom_site_label_1
_geom_angle_atom_site_label_2
_geom_angle_atom_site_label_3
_geom_angle
O1 C1 N1 125.1(13)
O1 C1 C2 126.3(12)
N1 C1 C2 108.4(12)
O2 C2 C3 131.8(14)
O2 C2 C1 123.4(13)
C3 C2 C1 104.4(11)
C4 C3 C8 123.5(13)
C4 C3 C2 129.3(13)
C8 C3 C2 106.7(12)
N2 C4 C3 125.4(13)
N2 C4 C5 120.8(14)
C3 C4 C5 113.8(14)
C6 C5 C4 120.6(15)
C6 C5 H5 119.7
C4 C5 H5 119.7
C5 C6 C7 124.6(15)
C5 C6 H6 117.7
C7 C6 H6 117.7
C6 C7 C8 118.5(14)
C6 C7 Br1 118.3(11)
C8 C7 Br1 123.2(12)
C7 C8 N1 131.6(13)
C7 C8 C3 118.7(13)
N1 C8 C3 109.6(11)
N1 C9 C10 112.7(12)
N1 C9 H9A 109.0
C10 C9 H9A 109.0
N1 C9 H9B 109.0
C10 C9 H9B 109.0
H9A C9 H9B 107.8
C13 C10 C11 110.5(14)
C13 C10 C9 123.0(14)
C11 C10 C9 126.5(13)
C12 C11 C10 112.5(14)
C12 C11 H11 123.8
C10 C11 H11 123.8
C11 C12 S1 114.3(13)
C11 C12 H12 122.9
S1 C12 H12 122.9
C10 C13 S1 113.4(13)
C10 C13 Br2 126.1(13)
S1 C13 Br2 120.4(9)
N2 C14 H14A 109.5
N2 C14 H14B 109.5
H14A C14 H14B 109.5
N2 C14 H14C 109.5
H14A C14 H14C 109.5
H14B C14 H14C 109.5
N2 C15 H15A 109.5
N2 C15 H15B 109.5
H15A C15 H15B 109.5
N2 C15 H15C 109.5
H15A C15 H15C 109.5
H15B C15 H15C 109.5
C1 N1 C8 110.4(11)
C1 N1 C9 120.7(12)
C8 N1 C9 128.8(11)
C4 N2 C14 119.6(12)
C4 N2 C15 122.4(14)
C14 N2 C15 115.6(13)
C12 S1 C13 89.3(8)
O3 C16 N3 125.3(14)
O3 C16 C17 126.6(14)
N3 C16 C17 108.0(11)
O4 C17 C18 134.9(14)
O4 C17 C16 121.7(13)
C18 C17 C16 103.3(12)
C23 C18 C19 121.9(12)
C23 C18 C17 108.5(12)
C19 C18 C17 129.0(13)
N4 C19 C20 122.9(15)
N4 C19 C18 122.5(13)
C20 C19 C18 114.6(14)
C21 C20 C19 122.4(15)
C21 C20 H20 118.8
C19 C20 H20 118.8
C20 C21 C22 122.6(13)
C20 C21 H21 118.7
C22 C21 H21 118.7
C23 C22 C21 117.8(13)
C23 C22 Br3 125.0(12)
C21 C22 Br3 117.2(10)
C22 C23 C18 120.4(13)
C22 C23 N3 129.6(13)
C18 C23 N3 109.9(11)
N3 C24 C25 112.6(12)
N3 C24 H24A 109.1
C25 C24 H24A 109.1
N3 C24 H24B 109.1
C25 C24 H24B 109.1
H24A C24 H24B 107.8
C28 C25 C26 112.2(13)
C28 C25 C24 122.4(13)
C26 C25 C24 125.4(13)
C27 C26 C25 110.2(14)
C27 C26 H26 124.9
C25 C26 H26 124.9
C26 C27 S2 113.8(13)
C26 C27 H27 123.1
S2 C27 H27 123.1
C25 C28 S2 113.0(11)
C25 C28 Br4 126.4(12)
S2 C28 Br4 120.6(8)
N4 C29 H29A 109.5
N4 C29 H29B 109.5
H29A C29 H29B 109.5
N4 C29 H29C 109.5
H29A C29 H29C 109.5
H29B C29 H29C 109.5
N4 C30 H30A 109.5
N4 C30 H30B 109.5
H30A C30 H30B 109.5
N4 C30 H30C 109.5
H30A C30 H30C 109.5
H30B C30 H30C 109.5
C16 N3 C23 109.9(12)
C16 N3 C24 121.0(12)
C23 N3 C24 128.9(11)
C19 N4 C30 119.8(14)
C19 N4 C29 124.2(13)
C30 N4 C29 113.7(13)
C28 S2 C27 90.8(8)

loop_
_geom_bond_atom_site_label_1
_geom_bond_atom_site_label_2
_geom_bond_distance
C1 O1 1.230(16)
C1 N1 1.353(16)
C1 C2 1.512(19)
C2 O2 1.193(15)
C2 C3 1.481(18)
C3 C4 1.414(19)
C3 C8 1.420(19)
C4 N2 1.342(18)
C4 C5 1.46(2)
C5 C6 1.34(2)
C5 H5 0.9300
C6 C7 1.37(2)
C6 H6 0.9300
C7 C8 1.384(17)
C7 Br1 1.910(14)
C8 N1 1.412(16)
C9 N1 1.464(16)
C9 C10 1.502(18)
C9 H9A 0.9700
C9 H9B 0.9700
C10 C13 1.35(2)
C10 C11 1.416(19)
C11 C12 1.327(19)
C11 H11 0.9300
C12 S1 1.691(16)
C12 H12 0.9300
C13 S1 1.719(18)
C13 Br2 1.866(18)
C14 N2 1.452(18)
C14 H14A 0.9600
C14 H14B 0.9600
C14 H14C 0.9600
C15 N2 1.458(19)
C15 H15A 0.9600
C15 H15B 0.9600
C15 H15C 0.9600
C16 O3 1.228(16)
C16 N3 1.365(17)
C16 C17 1.53(2)
C17 O4 1.220(16)
C17 C18 1.472(17)
C18 C23 1.387(18)
C18 C19 1.449(19)
C19 N4 1.335(18)
C19 C20 1.409(19)
C20 C21 1.33(2)
C20 H20 0.9300
C21 C22 1.41(2)
C21 H21 0.9300
C22 C23 1.371(18)
C22 Br3 1.913(14)
C23 N3 1.413(17)
C24 N3 1.499(18)
C24 C25 1.514(19)
C24 H24A 0.9700
C24 H24B 0.9700
C25 C28 1.341(19)
C25 C26 1.43(2)
C26 C27 1.35(2)
C26 H26 0.9300
C27 S2 1.692(17)
C27 H27 0.9300
C28 S2 1.689(16)
C28 Br4 1.876(15)
C29 N4 1.482(19)
C29 H29A 0.9600
C29 H29B 0.9600
C29 H29C 0.9600
C30 N4 1.461(18)
C30 H30A 0.9600
C30 H30B 0.9600
C30 H30C 0.9600
